data_4504423
loop_
_publ_author_name
'Clark, Thomas E.'
'Makha, Mohamed'
'Sobolev, Alexandre N.'
'Dalgarno, Scott J.'
'Atwood, Jerry L.'
'Raston, Colin L.'

_publ_section_title
;
 Structural Diversity of Methyl-Substituted Inclusion Complexes of
 Calix[5]arene
;
_journal_issue 10
_journal_name_full 'Crystal Growth &amp; Design'
_journal_page_first 2059
_journal_paper_doi 10.1021/cg0705658
_journal_volume 7
_journal_year 2007
_chemical_formula_moiety 'C42 H38 O5'
_chemical_formula_sum 'C42 H38 O5'
_chemical_formula_weight 622.72
_chemical_name_systematic
; 
 ? 
;
_space_group_IT_number 159
_symmetry_cell_setting hexagonal
_symmetry_space_group_name_Hall 'P 3 -2c'
_symmetry_space_group_name_H-M 'P 3 1 c'
_atom_sites_solution_hydrogens geom
_atom_sites_solution_primary direct
_atom_sites_solution_secondary difmap
_audit_creation_method SHELXL-97
_cell_angle_alpha 90.0
_cell_angle_beta 90.0
_cell_angle_gamma 120.0
_cell_formula_units_Z 18
_cell_length_a 33.821(4)
_cell_length_b 33.821
_cell_length_c 14.570(2)
_cell_measurement_reflns_used 7288
_cell_measurement_temperature 153(2)
_cell_measurement_theta_max 24.99
_cell_measurement_theta_min 2.31
_cell_volume 14433(3)
_computing_cell_refinement 'Bruker SAINT'
_computing_data_collection 'Bruker SMART'
_computing_data_reduction 'Bruker SAINT'
_computing_molecular_graphics 'Bruker SHELXTL, v. 5.1'
_computing_publication_material 'Bruker SHELXTL, v. 5.1'
_computing_structure_refinement 'Bruker SHELXTL, v. 5.1'
_computing_structure_solution 'Bruker SHELXTL, v. 5.1'
_diffrn_ambient_temperature 153(2)
_diffrn_measured_fraction_theta_full 0.986
_diffrn_measured_fraction_theta_max 0.986
_diffrn_measurement_device_type 'Bruker AXS CCD'
_diffrn_measurement_method '\w scans'
_diffrn_radiation_monochromator graphite
_diffrn_radiation_source 'sealed tube'
_diffrn_radiation_type MoK\a
_diffrn_radiation_wavelength 0.71073
_diffrn_reflns_av_R_equivalents 0.0701
_diffrn_reflns_av_sigmaI/netI 0.0408
_diffrn_reflns_limit_h_max 38
_diffrn_reflns_limit_h_min -39
_diffrn_reflns_limit_k_max 38
_diffrn_reflns_limit_k_min -39
_diffrn_reflns_limit_l_max 17
_diffrn_reflns_limit_l_min -17
_diffrn_reflns_number 90029
_diffrn_reflns_theta_full 25.00
_diffrn_reflns_theta_max 25.00
_diffrn_reflns_theta_min 1.20
_exptl_absorpt_coefficient_mu 0.083
_exptl_absorpt_correction_T_max 0.9876
_exptl_absorpt_correction_T_min 0.9595
_exptl_absorpt_correction_type multi-scan
_exptl_absorpt_process_details 'SADABS (Bruker, 1997)'
_exptl_crystal_colour colorless
_exptl_crystal_density_diffrn 1.290
_exptl_crystal_density_meas ?
_exptl_crystal_density_method 'not measured'
_exptl_crystal_description needle
_exptl_crystal_F_000 5940
_exptl_crystal_size_max 0.50
_exptl_crystal_size_mid 0.20
_exptl_crystal_size_min 0.15
_refine_diff_density_max 0.338
_refine_diff_density_min -0.229
_refine_diff_density_rms 0.048
_refine_ls_abs_structure_details 'Flack H D (1983), Acta Cryst. A39, 876-881'
_refine_ls_extinction_method none
_refine_ls_goodness_of_fit_ref 1.016
_refine_ls_hydrogen_treatment constr
_refine_ls_matrix_type full
_refine_ls_number_parameters 1270
_refine_ls_number_reflns 8378
_refine_ls_number_restraints 1
_refine_ls_restrained_S_all 1.016
_refine_ls_R_factor_all 0.0915
_refine_ls_R_factor_gt 0.0563
_refine_ls_shift/su_max 0.000
_refine_ls_shift/su_mean 0.000
_refine_ls_structure_factor_coef Fsqd
_refine_ls_weighting_details 'calc w=1/[\s^2^(Fo^2^)+(0.0600P)^2^+23.0000P] where P=(Fo^2^+2Fc^2^)/3'
_refine_ls_weighting_scheme calc
_refine_ls_wR_factor_gt 0.1290
_refine_ls_wR_factor_ref 0.1535
_reflns_number_gt 6411
_reflns_number_total 8378
_reflns_threshold_expression >2sigma(I)
_cod_data_source_file cg0705658-file002.cif
_cod_data_source_block Complex2
_cod_depositor_comments
;
The following automatic conversions were performed:

'_symmetry_cell_setting' value 'Hexagonal' changed to 'hexagonal'
according to /home/saulius/struct/CIF-dictionaries/cif_core.dic
dictionary named 'cif_core.dic' version 2.4.1 from 2010-06-29.

Automatic conversion script
Id: cif_fix_values 1715 2011-07-08 13:25:40Z adriana 

The following automatic conversions were performed:

'_exptl_crystal_density_meas' value 'not measured' was changed to '?'
- the value is perceived as not measured.

Automatic conversion script
Id: cif_fix_values 3008 2015-01-20 13:52:24Z robertas 
;
_cod_database_code 4504423

loop_
_symmetry_equiv_pos_as_xyz
'x, y, z'
'-y, x-y, z'
'-x+y, -x, z'
'y, x, z+1/2'
'x-y, -y, z+1/2'
'-x, -x+y, z+1/2'

loop_
_atom_site_label
_atom_site_type_symbol
_atom_site_fract_x
_atom_site_fract_y
_atom_site_fract_z
_atom_site_U_iso_or_equiv
_atom_site_adp_type
_atom_site_occupancy
_atom_site_symmetry_multiplicity
_atom_site_calc_flag
_atom_site_refinement_flags
_atom_site_disorder_assembly
_atom_site_disorder_group
O1A O 0.32463(15) 0.19891(15) 0.7174(3) 0.0376(10) Uani 1 1 d . . .
H1A H 0.3188 0.1728 0.7343 0.056 Uiso 0.50 1 calc PR A 1
H1A' H 0.3064 0.1966 0.6757 0.056 Uiso 0.50 1 calc PR A 2
C11A C 0.32026(19) 0.22217(19) 0.7912(4) 0.0294(14) Uani 1 1 d . . .
C12A C 0.3307(2) 0.2138(2) 0.8792(4) 0.0323(14) Uani 1 1 d . . .
C13A C 0.3242(2) 0.2358(2) 0.9525(5) 0.0378(15) Uani 1 1 d . . .
H13A H 0.3300 0.2295 1.0129 0.045 Uiso 1 1 calc R . .
C14A C 0.3092(2) 0.2669(2) 0.9401(5) 0.0437(17) Uani 1 1 d . . .
H14A H 0.3040 0.2813 0.9911 0.052 Uiso 1 1 calc R . .
C15A C 0.3019(2) 0.2764(2) 0.8515(5) 0.0378(16) Uani 1 1 d . . .
H15A H 0.2927 0.2984 0.8420 0.045 Uiso 1 1 calc R . .
C16A C 0.3077(2) 0.2550(2) 0.7762(5) 0.0354(15) Uani 1 1 d . . .
C1A C 0.3508(2) 0.1830(2) 0.8934(5) 0.0359(15) Uani 1 1 d . . .
H1AA H 0.3746 0.1968 0.9414 0.043 Uiso 1 1 calc R . .
H1AB H 0.3661 0.1826 0.8358 0.043 Uiso 1 1 calc R . .
O2A O 0.30588(15) 0.11016(15) 0.7626(3) 0.0391(11) Uani 1 1 d . . .
H2A H 0.2844 0.0891 0.7327 0.059 Uiso 0.50 1 calc PR B 1
H2A' H 0.3060 0.1348 0.7540 0.059 Uiso 0.50 1 calc PR B 2
C21A C 0.3001(2) 0.0996(2) 0.8541(4) 0.0317(14) Uani 1 1 d . . .
C22A C 0.2769(2) 0.0530(2) 0.8794(5) 0.0327(14) Uani 1 1 d . . .
C23A C 0.2690(2) 0.0425(2) 0.9728(5) 0.0347(15) Uani 1 1 d . . .
H23A H 0.2542 0.0114 0.9916 0.042 Uiso 1 1 calc R . .
C24A C 0.2822(2) 0.0762(2) 1.0381(5) 0.0402(16) Uani 1 1 d . . .
H24A H 0.2742 0.0683 1.1006 0.048 Uiso 1 1 calc R . .
C25A C 0.3074(2) 0.1220(2) 1.0125(5) 0.0392(16) Uani 1 1 d . . .
H25A H 0.3175 0.1452 1.0580 0.047 Uiso 1 1 calc R . .
C26A C 0.31754(19) 0.1337(2) 0.9209(4) 0.0294(14) Uani 1 1 d . . .
C2A C 0.2634(2) 0.0159(2) 0.8087(5) 0.0349(15) Uani 1 1 d . . .
H2AA H 0.2671 -0.0088 0.8364 0.042 Uiso 1 1 calc R . .
H2AB H 0.2852 0.0286 0.7569 0.042 Uiso 1 1 calc R . .
O3A O 0.24062(14) 0.04742(13) 0.6448(3) 0.0326(10) Uani 1 1 d . . .
H3A H 0.2295 0.0594 0.6106 0.049 Uiso 0.50 1 calc PR C 1
H3A' H 0.2579 0.0666 0.6837 0.049 Uiso 0.50 1 calc PR C 2
C31A C 0.2054(2) 0.0098(2) 0.6899(4) 0.0308(14) Uani 1 1 d . . .
C32A C 0.1632(2) -0.0139(2) 0.6467(5) 0.0326(14) Uani 1 1 d . . .
C33A C 0.1282(2) -0.0510(2) 0.6932(5) 0.0357(15) Uani 1 1 d . . .
H33A H 0.0987 -0.0672 0.6664 0.043 Uiso 1 1 calc R . .
C34A C 0.1359(2) -0.0645(2) 0.7772(5) 0.0371(16) Uani 1 1 d . . .
H34A H 0.1114 -0.0890 0.8091 0.045 Uiso 1 1 calc R . .
C35A C 0.1789(2) -0.0427(2) 0.8152(5) 0.0368(16) Uani 1 1 d . . .
H35A H 0.1841 -0.0530 0.8722 0.044 Uiso 1 1 calc R . .
C36A C 0.2153(2) -0.0053(2) 0.7702(4) 0.0311(14) Uani 1 1 d . . .
C3A C 0.1557(2) -0.0029(2) 0.5500(5) 0.0351(15) Uani 1 1 d . . .
H3AA H 0.1336 -0.0320 0.5204 0.042 Uiso 1 1 calc R . .
H3AB H 0.1850 0.0088 0.5168 0.042 Uiso 1 1 calc R . .
O4A O 0.21598(13) 0.09434(14) 0.5277(3) 0.0320(10) Uani 1 1 d . . .
H4A H 0.2281 0.1212 0.5478 0.048 Uiso 0.50 1 calc PR D 1
H4A' H 0.2205 0.0780 0.5646 0.048 Uiso 0.50 1 calc PR D 2
C41A C 0.1687(2) 0.0766(2) 0.5172(4) 0.0300(14) Uani 1 1 d . . .
C42A C 0.1535(2) 0.1057(2) 0.4859(4) 0.0320(14) Uani 1 1 d . . .
C43A C 0.1066(2) 0.0882(2) 0.4783(5) 0.0374(15) Uani 1 1 d . . .
H43A H 0.0954 0.1073 0.4569 0.045 Uiso 1 1 calc R . .
C44A C 0.0763(2) 0.0437(2) 0.5013(5) 0.0439(17) Uani 1 1 d . . .
H44A H 0.0444 0.0327 0.4990 0.053 Uiso 1 1 calc R . .
C45A C 0.0920(2) 0.0148(2) 0.5278(5) 0.0370(15) Uani 1 1 d . . .
H45A H 0.0708 -0.0161 0.5421 0.044 Uiso 1 1 calc R . .
C46A C 0.1391(2) 0.0306(2) 0.5338(4) 0.0312(14) Uani 1 1 d . . .
C4A C 0.1869(2) 0.1547(2) 0.4574(4) 0.0330(14) Uani 1 1 d . . .
H4AA H 0.2153 0.1563 0.4348 0.040 Uiso 1 1 calc R . .
H4AB H 0.1735 0.1631 0.4058 0.040 Uiso 1 1 calc R . .
O5A O 0.26665(14) 0.18719(14) 0.5698(3) 0.0345(10) Uani 1 1 d . . .
H5A H 0.2818 0.1905 0.6177 0.052 Uiso 0.50 1 calc PR E 1
H5A' H 0.2505 0.1593 0.5574 0.052 Uiso 0.50 1 calc PR E 2
C51A C 0.2385(2) 0.2061(2) 0.5831(4) 0.0286(13) Uani 1 1 d . . .
C52A C 0.2531(2) 0.2428(2) 0.6422(4) 0.0337(15) Uani 1 1 d . . .
C53A C 0.2223(2) 0.2575(2) 0.6633(5) 0.0371(16) Uani 1 1 d . . .
H53A H 0.2304 0.2808 0.7079 0.045 Uiso 1 1 calc R . .
C54A C 0.1805(2) 0.2391(2) 0.6211(5) 0.0364(15) Uani 1 1 d . . .
H54A H 0.1597 0.2491 0.6372 0.044 Uiso 1 1 calc R . .
C55A C 0.1690(2) 0.2057(2) 0.5543(5) 0.0384(16) Uani 1 1 d . . .
H55A H 0.1409 0.1939 0.5224 0.046 Uiso 1 1 calc R . .
C56A C 0.1990(2) 0.1892(2) 0.5337(4) 0.0334(14) Uani 1 1 d . . .
C5A C 0.3013(2) 0.2686(2) 0.6808(4) 0.0346(15) Uani 1 1 d . . .
H5AA H 0.3218 0.2645 0.6383 0.042 Uiso 1 1 calc R . .
H5AB H 0.3112 0.3015 0.6816 0.042 Uiso 1 1 calc R . .
C01A C 0.1142(2) 0.0514(2) 0.7778(4) 0.0350(15) Uani 1 1 d . . .
C02A C 0.1485(2) 0.0503(2) 0.8286(5) 0.0391(16) Uani 1 1 d . . .
H02A H 0.1428 0.0223 0.8552 0.047 Uiso 1 1 calc R . .
C03A C 0.1902(2) 0.0887(2) 0.8413(5) 0.0443(17) Uani 1 1 d . . .
H03A H 0.2130 0.0874 0.8772 0.053 Uiso 1 1 calc R . .
C04A C 0.1988(2) 0.1297(3) 0.8008(5) 0.0478(19) Uani 1 1 d . . .
H04A H 0.2274 0.1567 0.8099 0.057 Uiso 1 1 calc R . .
C05A C 0.1658(3) 0.1312(2) 0.7476(5) 0.0475(18) Uani 1 1 d . . .
H05A H 0.1718 0.1587 0.7181 0.057 Uiso 1 1 calc R . .
C06A C 0.1235(2) 0.0918(2) 0.7379(5) 0.0430(17) Uani 1 1 d . . .
H06A H 0.1005 0.0930 0.7027 0.052 Uiso 1 1 calc R . .
C07A C 0.0678(2) 0.0088(2) 0.7669(5) 0.0484(18) Uani 1 1 d . . .
H07A H 0.0483 0.0157 0.7280 0.073 Uiso 1 1 calc R . .
H07B H 0.0535 -0.0014 0.8274 0.073 Uiso 1 1 calc R . .
H07C H 0.0715 -0.0154 0.7384 0.073 Uiso 1 1 calc R . .
O1B O 0.33934(15) 0.15355(14) 0.5334(3) 0.0358(10) Uani 1 1 d . . .
H1B H 0.3578 0.1562 0.5748 0.054 Uiso 0.50 1 calc PR F 1
H1B' H 0.3446 0.1795 0.5166 0.054 Uiso 0.50 1 calc PR F 2
C11B C 0.34416(19) 0.1306(2) 0.4588(4) 0.0304(14) Uani 1 1 d . . .
C12B C 0.35611(18) 0.09723(18) 0.4736(4) 0.0265(13) Uani 1 1 d . . .
C13B C 0.3635(2) 0.0768(2) 0.3966(5) 0.0354(15) Uani 1 1 d . . .
H13B H 0.3729 0.0549 0.4046 0.043 Uiso 1 1 calc R . .
C14B C 0.3572(2) 0.0885(2) 0.3101(5) 0.0404(17) Uani 1 1 d . . .
H14B H 0.3629 0.0749 0.2586 0.048 Uiso 1 1 calc R . .
C15B C 0.3427(2) 0.1195(2) 0.2961(5) 0.0373(15) Uani 1 1 d . . .
H15B H 0.3382 0.1266 0.2354 0.045 Uiso 1 1 calc R . .
C16B C 0.3347(2) 0.1407(2) 0.3705(5) 0.0368(15) Uani 1 1 d . . .
C1B C 0.3605(2) 0.0822(2) 0.5681(5) 0.0352(15) Uani 1 1 d . . .
H1BA H 0.3480 0.0488 0.5669 0.042 Uiso 1 1 calc R . .
H1BB H 0.3411 0.0882 0.6102 0.042 Uiso 1 1 calc R . .
O2B O 0.39908(14) 0.16389(13) 0.6749(3) 0.0334(10) Uani 1 1 d . . .
H2B H 0.4169 0.1921 0.6797 0.050 Uiso 0.50 1 calc PR G 1
H2B' H 0.3823 0.1584 0.6286 0.050 Uiso 0.50 1 calc PR G 2
C21B C 0.42417(19) 0.14192(19) 0.6663(4) 0.0252(12) Uani 1 1 d . . .
C22B C 0.4644(2) 0.1571(2) 0.7171(4) 0.0317(14) Uani 1 1 d . . .
C23B C 0.4907(2) 0.1373(2) 0.7010(4) 0.0359(15) Uani 1 1 d . . .
H23B H 0.5186 0.1479 0.7334 0.043 Uiso 1 1 calc R . .
C24B C 0.4770(2) 0.1015(2) 0.6372(5) 0.0379(16) Uani 1 1 d . . .
H24B H 0.4960 0.0889 0.6247 0.045 Uiso 1 1 calc R . .
C25B C 0.4362(2) 0.0853(2) 0.5938(4) 0.0338(15) Uani 1 1 d . . .
H25B H 0.4264 0.0604 0.5525 0.041 Uiso 1 1 calc R . .
C26B C 0.4080(2) 0.1043(2) 0.6081(4) 0.0306(13) Uani 1 1 d . . .
C2B C 0.4775(2) 0.1933(2) 0.7900(4) 0.0370(15) Uani 1 1 d . . .
H2BA H 0.4907 0.1854 0.8426 0.044 Uiso 1 1 calc R . .
H2BB H 0.4494 0.1924 0.8120 0.044 Uiso 1 1 calc R . .
O3B O 0.45053(14) 0.25557(14) 0.7224(3) 0.0355(10) Uani 1 1 d . . .
H3B H 0.4463 0.2726 0.6867 0.053 Uiso 0.50 1 calc PR H 1
H3B' H 0.4375 0.2288 0.7015 0.053 Uiso 0.50 1 calc PR H 2
C31B C 0.4970(2) 0.2715(2) 0.7306(4) 0.0334(14) Uani 1 1 d . . .
C32B C 0.5276(2) 0.3176(2) 0.7150(5) 0.0395(16) Uani 1 1 d . . .
C33B C 0.5737(2) 0.3316(3) 0.7206(6) 0.0519(19) Uani 1 1 d . . .
H33B H 0.5955 0.3625 0.7075 0.062 Uiso 1 1 calc R . .
C34B C 0.5889(2) 0.3014(3) 0.7448(6) 0.056(2) Uani 1 1 d . . .
H34B H 0.6207 0.3118 0.7466 0.068 Uiso 1 1 calc R . .
C35B C 0.5582(2) 0.2574(3) 0.7659(5) 0.0472(18) Uani 1 1 d . . .
H35B H 0.5685 0.2372 0.7844 0.057 Uiso 1 1 calc R . .
C36B C 0.5111(2) 0.2417(2) 0.7604(4) 0.0365(15) Uani 1 1 d . . .
C3B C 0.5124(2) 0.3525(2) 0.7021(5) 0.0416(16) Uani 1 1 d . . .
H3BA H 0.4832 0.3415 0.7355 0.050 Uiso 1 1 calc R . .
H3BB H 0.5352 0.3813 0.7320 0.050 Uiso 1 1 calc R . .
O4B O 0.42650(14) 0.30558(14) 0.6082(3) 0.0364(10) Uani 1 1 d . . .
H4B H 0.4075 0.2880 0.5693 0.055 Uiso 0.50 1 calc PR I 1
H4B' H 0.4367 0.2915 0.6388 0.055 Uiso 0.50 1 calc PR I 2
C41B C 0.4627(2) 0.3426(2) 0.5631(5) 0.0360(15) Uani 1 1 d . . .
C42B C 0.4550(2) 0.3580(2) 0.4792(5) 0.0363(15) Uani 1 1 d . . .
C43B C 0.4923(2) 0.3934(2) 0.4344(5) 0.0402(16) Uani 1 1 d . . .
H43B H 0.4878 0.4041 0.3773 0.048 Uiso 1 1 calc R . .
C44B C 0.5354(2) 0.4130(2) 0.4715(5) 0.0457(18) Uani 1 1 d . . .
H44B H 0.5606 0.4361 0.4386 0.055 Uiso 1 1 calc R . .
C45B C 0.5420(2) 0.3992(2) 0.5571(5) 0.0439(17) Uani 1 1 d . . .
H45B H 0.5716 0.4139 0.5837 0.053 Uiso 1 1 calc R . .
C46B C 0.5056(2) 0.3639(2) 0.6045(5) 0.0379(16) Uani 1 1 d . . .
C4B C 0.4070(2) 0.3389(2) 0.4410(5) 0.0400(16) Uani 1 1 d . . .
H4BA H 0.3853 0.3272 0.4930 0.048 Uiso 1 1 calc R . .
H4BB H 0.4047 0.3644 0.4132 0.048 Uiso 1 1 calc R . .
O5B O 0.36140(15) 0.24466(16) 0.4880(3) 0.0398(11) Uani 1 1 d . . .
H5B H 0.3603 0.2196 0.4967 0.060 Uiso 0.50 1 calc PR J 1
H5B' H 0.3830 0.2653 0.5182 0.060 Uiso 0.50 1 calc PR J 2
C51B C 0.3679(2) 0.2554(2) 0.3955(4) 0.0324(14) Uani 1 1 d . . .
C52B C 0.3492(2) 0.2209(2) 0.3302(5) 0.0363(15) Uani 1 1 d . . .
C53B C 0.3593(2) 0.2327(2) 0.2383(5) 0.0402(17) Uani 1 1 d . . .
H53B H 0.3481 0.2094 0.1931 0.048 Uiso 1 1 calc R . .
C54B C 0.3853(2) 0.2777(3) 0.2115(5) 0.0461(18) Uani 1 1 d . . .
H54B H 0.3929 0.2851 0.1486 0.055 Uiso 1 1 calc R . .
C55B C 0.4004(2) 0.3124(3) 0.2772(5) 0.0423(17) Uani 1 1 d . . .
H55B H 0.4166 0.3435 0.2582 0.051 Uiso 1 1 calc R . .
C56B C 0.3919(2) 0.3018(2) 0.3713(5) 0.0359(15) Uani 1 1 d . . .
C5B C 0.3156(2) 0.1716(2) 0.3560(5) 0.0356(15) Uani 1 1 d . . .
H5BA H 0.2998 0.1718 0.4131 0.043 Uiso 1 1 calc R . .
H5BB H 0.2923 0.1582 0.3071 0.043 Uiso 1 1 calc R . .
C01B C 0.5532(2) 0.2926(2) 0.4736(5) 0.0402(16) Uani 1 1 d . . .
C02B C 0.5440(3) 0.2512(2) 0.5106(5) 0.0444(17) Uani 1 1 d . . .
H02B H 0.5670 0.2486 0.5429 0.053 Uiso 1 1 calc R . .
C03B C 0.5005(3) 0.2133(2) 0.4997(5) 0.0463(18) Uani 1 1 d . . .
H03B H 0.4940 0.1846 0.5241 0.056 Uiso 1 1 calc R . .
C04B C 0.4666(2) 0.2170(3) 0.4539(5) 0.0486(19) Uani 1 1 d . . .
H04B H 0.4370 0.1911 0.4473 0.058 Uiso 1 1 calc R . .
C05B C 0.4764(2) 0.2582(3) 0.4181(5) 0.0453(17) Uani 1 1 d . . .
H05B H 0.4533 0.2609 0.3865 0.054 Uiso 1 1 calc R . .
C06B C 0.5191(2) 0.2958(2) 0.4272(5) 0.0431(17) Uani 1 1 d . . .
H06B H 0.5253 0.3242 0.4016 0.052 Uiso 1 1 calc R . .
C07B C 0.5999(3) 0.3342(3) 0.4827(7) 0.068(2) Uani 1 1 d . . .
H07D H 0.6198 0.3262 0.5174 0.103 Uiso 1 1 calc R . .
H07E H 0.5974 0.3582 0.5153 0.103 Uiso 1 1 calc R . .
H07F H 0.6128 0.3451 0.4216 0.103 Uiso 1 1 calc R . .
O1C O 0.45346(14) 0.01598(13) 0.0426(3) 0.0315(10) Uani 1 1 d . . .
H1C H 0.4785 0.0186 0.0262 0.047 Uiso 0.50 1 calc PR K 1
H1C' H 0.4581 0.0358 0.0825 0.047 Uiso 0.50 1 calc PR K 2
C11C C 0.43171(18) 0.02195(18) -0.0334(4) 0.0243(12) Uani 1 1 d . . .
C12C C 0.4387(2) 0.0072(2) -0.1187(4) 0.0316(14) Uani 1 1 d . . .
C13C C 0.4199(2) 0.0164(2) -0.1950(4) 0.0358(15) Uani 1 1 d . . .
H13C H 0.4253 0.0081 -0.2540 0.043 Uiso 1 1 calc R . .
C14C C 0.3938(2) 0.0371(2) -0.1879(4) 0.0380(15) Uani 1 1 d . . .
H14C H 0.3819 0.0436 -0.2413 0.046 Uiso 1 1 calc R . .
C15C C 0.3850(2) 0.0484(2) -0.1009(4) 0.0349(15) Uani 1 1 d . . .
H15C H 0.3662 0.0617 -0.0948 0.042 Uiso 1 1 calc R . .
C16C C 0.40372(19) 0.0401(2) -0.0233(4) 0.0284(13) Uani 1 1 d . . .
C1C C 0.4629(2) -0.0199(2) -0.1281(4) 0.0336(15) Uani 1 1 d . . .
H1CA H 0.4611 -0.0346 -0.0682 0.040 Uiso 1 1 calc R . .
H1CB H 0.4458 -0.0447 -0.1731 0.040 Uiso 1 1 calc R . .
O2C O 0.53676(14) 0.02185(14) -0.0004(3) 0.0326(10) Uani 1 1 d . . .
H2C H 0.5594 0.0423 0.0280 0.049 Uiso 0.50 1 calc PR L 1
H2C' H 0.5143 0.0259 0.0056 0.049 Uiso 0.50 1 calc PR L 2
C21C C 0.5476(2) 0.02345(19) -0.0935(4) 0.0291(13) Uani 1 1 d . . .
C22C C 0.5932(2) 0.0415(2) -0.1177(4) 0.0303(14) Uani 1 1 d . . .
C23C C 0.6035(2) 0.0441(2) -0.2123(5) 0.0388(16) Uani 1 1 d . . .
H23C H 0.6342 0.0560 -0.2316 0.047 Uiso 1 1 calc R . .
C24C C 0.5692(2) 0.0294(2) -0.2764(5) 0.0418(16) Uani 1 1 d . . .
H24C H 0.5765 0.0333 -0.3399 0.050 Uiso 1 1 calc R . .
C25C C 0.5247(2) 0.0094(2) -0.2497(5) 0.0395(16) Uani 1 1 d . . .
H25C H 0.5014 -0.0023 -0.2953 0.047 Uiso 1 1 calc R . .
C26C C 0.5121(2) 0.0055(2) -0.1572(4) 0.0318(14) Uani 1 1 d . . .
C2C C 0.6307(2) 0.0553(2) -0.0479(5) 0.0353(15) Uani 1 1 d . . .
H2CA H 0.6542 0.0493 -0.0743 0.042 Uiso 1 1 calc R . .
H2CB H 0.6178 0.0353 0.0065 0.042 Uiso 1 1 calc R . .
O3C O 0.60413(14) 0.08513(13) 0.1137(3) 0.0339(10) Uani 1 1 d . . .
H3C H 0.5938 0.0984 0.1462 0.051 Uiso 0.50 1 calc PR M 1
H3C' H 0.5841 0.0675 0.0764 0.051 Uiso 0.50 1 calc PR M 2
C31C C 0.6415(2) 0.1168(2) 0.0666(4) 0.0304(14) Uani 1 1 d . . .
C32C C 0.6685(2) 0.1610(2) 0.1045(4) 0.0319(14) Uani 1 1 d . . .
C33C C 0.7053(2) 0.1931(2) 0.0543(5) 0.0385(16) Uani 1 1 d . . .
H33C H 0.7234 0.2230 0.0784 0.046 Uiso 1 1 calc R . .
C34C C 0.7164(2) 0.1826(2) -0.0295(5) 0.0409(17) Uani 1 1 d . . .
H34C H 0.7406 0.2058 -0.0647 0.049 Uiso 1 1 calc R . .
C35C C 0.6923(2) 0.1382(2) -0.0629(5) 0.0391(16) Uani 1 1 d . . .
H35C H 0.7016 0.1305 -0.1183 0.047 Uiso 1 1 calc R . .
C36C C 0.6544(2) 0.1048(2) -0.0155(4) 0.0323(14) Uani 1 1 d . . .
C3C C 0.6604(2) 0.1708(2) 0.2017(5) 0.0376(15) Uani 1 1 d . . .
H3CA H 0.6464 0.1416 0.2361 0.045 Uiso 1 1 calc R . .
H3CB H 0.6905 0.1911 0.2299 0.045 Uiso 1 1 calc R . .
O4C O 0.56275(14) 0.11882(13) 0.2258(3) 0.0324(10) Uani 1 1 d . . .
H4C H 0.5364 0.1091 0.2043 0.049 Uiso 0.50 1 calc PR N 1
H4C' H 0.5780 0.1119 0.1903 0.049 Uiso 0.50 1 calc PR N 2
C41C C 0.5846(2) 0.16627(19) 0.2352(4) 0.0308(14) Uani 1 1 d . . .
C42C C 0.5584(2) 0.1854(2) 0.2649(4) 0.0352(15) Uani 1 1 d . . .
C43C C 0.5798(3) 0.2324(2) 0.2696(6) 0.051(2) Uani 1 1 d . . .
H43C H 0.5628 0.2464 0.2888 0.062 Uiso 1 1 calc R . .
C44C C 0.6247(3) 0.2592(3) 0.2473(7) 0.062(2) Uani 1 1 d . . .
H44C H 0.6383 0.2915 0.2483 0.075 Uiso 1 1 calc R . .
C45C C 0.6507(3) 0.2393(2) 0.2232(6) 0.055(2) Uani 1 1 d . . .
H45C H 0.6824 0.2582 0.2111 0.065 Uiso 1 1 calc R . .
C46C C 0.6309(2) 0.1922(2) 0.2164(5) 0.0380(16) Uani 1 1 d . . .
C4C C 0.5093(2) 0.1570(2) 0.2935(5) 0.0384(15) Uani 1 1 d . . .
H4CA H 0.5035 0.1725 0.3451 0.046 Uiso 1 1 calc R . .
H4CB H 0.5041 0.1272 0.3162 0.046 Uiso 1 1 calc R . .
O5C O 0.47117(14) 0.07804(13) 0.1802(3) 0.0300(9) Uani 1 1 d . . .
H5C H 0.4640 0.0607 0.1345 0.045 Uiso 0.50 1 calc PR O 1
H5C' H 0.4997 0.0925 0.1867 0.045 Uiso 0.50 1 calc PR O 2
C51C C 0.45555(19) 0.1089(2) 0.1677(4) 0.0282(13) Uani 1 1 d . . .
C52C C 0.4196(2) 0.0980(2) 0.1073(4) 0.0292(14) Uani 1 1 d . . .
C53C C 0.4087(2) 0.1313(2) 0.0887(5) 0.0375(15) Uani 1 1 d . . .
H53C H 0.3857 0.1254 0.0445 0.045 Uiso 1 1 calc R . .
C54C C 0.4304(2) 0.1732(2) 0.1328(5) 0.0425(17) Uani 1 1 d . . .
H54C H 0.4233 0.1962 0.1174 0.051 Uiso 1 1 calc R . .
C55C C 0.4625(2) 0.1811(2) 0.1994(5) 0.0359(15) Uani 1 1 d . . .
H55C H 0.4759 0.2089 0.2328 0.043 Uiso 1 1 calc R . .
C56C C 0.4755(2) 0.1487(2) 0.2183(4) 0.0292(13) Uani 1 1 d . . .
C5C C 0.3911(2) 0.0499(2) 0.0705(4) 0.0329(14) Uani 1 1 d . . .
H5CA H 0.3589 0.0425 0.0683 0.039 Uiso 1 1 calc R . .
H5CB H 0.3929 0.0287 0.1151 0.039 Uiso 1 1 calc R . .
C01C C 0.6113(2) 0.2188(2) -0.0298(5) 0.0385(16) Uani 1 1 d . . .
C02C C 0.6073(2) 0.1811(2) -0.0747(5) 0.0394(16) Uani 1 1 d . . .
H02C H 0.6339 0.1825 -0.1004 0.047 Uiso 1 1 calc R . .
C03C C 0.5657(3) 0.1411(2) -0.0834(5) 0.0451(17) Uani 1 1 d . . .
H03C H 0.5638 0.1155 -0.1145 0.054 Uiso 1 1 calc R . .
C04C C 0.5271(2) 0.1388(2) -0.0464(5) 0.0468(18) Uani 1 1 d . . .
H04C H 0.4984 0.1115 -0.0523 0.056 Uiso 1 1 calc R . .
C05C C 0.5299(2) 0.1758(3) -0.0011(5) 0.0449(17) Uani 1 1 d . . .
H05C H 0.5033 0.1742 0.0244 0.054 Uiso 1 1 calc R . .
C06C C 0.5717(2) 0.2151(2) 0.0069(5) 0.0426(17) Uani 1 1 d . . .
H06C H 0.5735 0.2405 0.0385 0.051 Uiso 1 1 calc R . .
C07C C 0.6564(3) 0.2627(3) -0.0210(7) 0.062(2) Uani 1 1 d . . .
H07G H 0.6805 0.2589 -0.0498 0.094 Uiso 1 1 calc R . .
H07H H 0.6636 0.2701 0.0441 0.094 Uiso 1 1 calc R . .
H07I H 0.6544 0.2875 -0.0514 0.094 Uiso 1 1 calc R . .

loop_
_atom_site_aniso_label
_atom_site_aniso_U_11
_atom_site_aniso_U_22
_atom_site_aniso_U_33
_atom_site_aniso_U_23
_atom_site_aniso_U_13
_atom_site_aniso_U_12
O1A 0.036(2) 0.033(2) 0.037(3) -0.007(2) 0.001(2) 0.013(2)
C11A 0.024(3) 0.020(3) 0.037(4) -0.001(3) 0.007(3) 0.005(3)
C12A 0.023(3) 0.033(3) 0.032(3) -0.001(3) 0.002(3) 0.008(3)
C13A 0.031(4) 0.035(4) 0.039(4) -0.002(3) -0.001(3) 0.011(3)
C14A 0.039(4) 0.041(4) 0.042(4) -0.008(3) 0.007(3) 0.013(3)
C15A 0.034(4) 0.028(3) 0.046(4) -0.005(3) 0.003(3) 0.011(3)
C16A 0.028(3) 0.029(3) 0.039(4) -0.005(3) 0.004(3) 0.007(3)
C1A 0.022(3) 0.037(4) 0.043(4) 0.001(3) -0.001(3) 0.011(3)
O2A 0.034(2) 0.044(3) 0.031(3) -0.002(2) 0.0011(19) 0.014(2)
C21A 0.022(3) 0.041(4) 0.035(4) 0.004(3) 0.003(3) 0.018(3)
C22A 0.025(3) 0.037(4) 0.039(4) 0.005(3) 0.002(3) 0.018(3)
C23A 0.016(3) 0.038(4) 0.045(4) 0.010(3) 0.002(3) 0.010(3)
C24A 0.030(4) 0.050(4) 0.033(4) 0.007(3) -0.002(3) 0.015(3)
C25A 0.022(3) 0.052(4) 0.038(4) 0.002(3) 0.000(3) 0.015(3)
C26A 0.016(3) 0.033(3) 0.037(4) 0.001(3) 0.000(2) 0.011(3)
C2A 0.038(4) 0.032(4) 0.045(4) 0.002(3) 0.002(3) 0.026(3)
O3A 0.028(2) 0.029(2) 0.039(3) 0.0042(19) 0.0036(19) 0.0128(19)
C31A 0.028(3) 0.025(3) 0.042(4) -0.002(3) -0.003(3) 0.015(3)
C32A 0.033(3) 0.023(3) 0.044(4) -0.002(3) 0.003(3) 0.015(3)
C33A 0.031(3) 0.028(3) 0.051(4) -0.006(3) -0.002(3) 0.017(3)
C34A 0.032(4) 0.025(3) 0.051(4) 0.002(3) 0.008(3) 0.011(3)
C35A 0.047(4) 0.026(3) 0.039(4) 0.003(3) 0.006(3) 0.019(3)
C36A 0.034(3) 0.029(3) 0.037(4) -0.005(3) 0.001(3) 0.021(3)
C3A 0.031(3) 0.025(3) 0.050(4) -0.004(3) -0.003(3) 0.015(3)
O4A 0.020(2) 0.031(2) 0.044(3) -0.0008(19) 0.0008(18) 0.0118(18)
C41A 0.028(3) 0.034(3) 0.030(3) -0.001(3) 0.000(3) 0.017(3)
C42A 0.034(3) 0.028(3) 0.033(4) -0.003(3) -0.003(3) 0.014(3)
C43A 0.036(4) 0.037(4) 0.046(4) -0.008(3) -0.007(3) 0.024(3)
C44A 0.029(4) 0.037(4) 0.069(5) -0.014(3) -0.009(3) 0.018(3)
C45A 0.026(3) 0.027(3) 0.052(4) -0.004(3) -0.003(3) 0.009(3)
C46A 0.031(3) 0.029(3) 0.035(4) -0.007(3) -0.006(3) 0.017(3)
C4A 0.032(3) 0.028(3) 0.035(4) 0.005(3) -0.002(3) 0.012(3)
O5A 0.033(2) 0.029(2) 0.043(3) 0.0001(19) 0.006(2) 0.017(2)
C51A 0.034(3) 0.027(3) 0.030(3) 0.003(3) 0.005(3) 0.020(3)
C52A 0.040(4) 0.024(3) 0.036(4) 0.002(3) 0.003(3) 0.015(3)
C53A 0.042(4) 0.025(3) 0.047(4) 0.002(3) 0.011(3) 0.019(3)
C54A 0.039(4) 0.030(3) 0.046(4) -0.003(3) 0.005(3) 0.022(3)
C55A 0.047(4) 0.035(4) 0.040(4) 0.002(3) -0.003(3) 0.026(3)
C56A 0.035(4) 0.032(3) 0.037(4) 0.006(3) 0.009(3) 0.020(3)
C5A 0.035(4) 0.028(3) 0.038(4) -0.003(3) 0.000(3) 0.013(3)
C01A 0.035(4) 0.041(4) 0.035(4) -0.005(3) 0.000(3) 0.023(3)
C02A 0.041(4) 0.042(4) 0.046(4) -0.002(3) 0.002(3) 0.029(3)
C03A 0.034(4) 0.050(4) 0.057(5) -0.007(4) 0.001(3) 0.027(4)
C04A 0.032(4) 0.045(4) 0.049(5) -0.008(3) 0.012(3) 0.007(3)
C05A 0.062(5) 0.036(4) 0.040(4) 0.010(3) 0.011(4) 0.021(4)
C06A 0.047(4) 0.048(4) 0.039(4) -0.006(3) -0.003(3) 0.027(4)
C07A 0.033(4) 0.044(4) 0.058(5) -0.003(3) 0.000(3) 0.013(3)
O1B 0.039(2) 0.037(2) 0.034(2) -0.0065(19) -0.001(2) 0.021(2)
C11B 0.021(3) 0.037(4) 0.028(3) -0.006(3) 0.000(2) 0.010(3)
C12B 0.017(3) 0.018(3) 0.035(3) -0.004(2) 0.002(2) 0.002(2)
C13B 0.028(3) 0.025(3) 0.046(4) -0.001(3) 0.009(3) 0.008(3)
C14B 0.034(4) 0.036(4) 0.033(4) -0.007(3) 0.009(3) 0.004(3)
C15B 0.035(4) 0.038(4) 0.030(4) -0.007(3) 0.001(3) 0.012(3)
C16B 0.019(3) 0.031(3) 0.042(4) 0.001(3) 0.002(3) -0.001(3)
C1B 0.029(3) 0.027(3) 0.044(4) 0.002(3) 0.010(3) 0.010(3)
O2B 0.031(2) 0.025(2) 0.046(3) 0.0011(19) 0.0049(19) 0.0155(19)
C21B 0.026(3) 0.025(3) 0.026(3) 0.005(2) 0.006(2) 0.014(3)
C22B 0.033(3) 0.031(3) 0.032(4) 0.006(3) 0.007(3) 0.016(3)
C23B 0.037(4) 0.039(4) 0.037(4) 0.008(3) 0.004(3) 0.023(3)
C24B 0.045(4) 0.033(4) 0.048(4) 0.005(3) 0.010(3) 0.029(3)
C25B 0.037(4) 0.025(3) 0.038(4) 0.002(3) 0.005(3) 0.015(3)
C26B 0.034(3) 0.026(3) 0.031(3) 0.008(3) 0.005(3) 0.014(3)
C2B 0.040(4) 0.040(4) 0.031(4) -0.003(3) -0.004(3) 0.020(3)
O3B 0.029(2) 0.037(2) 0.038(3) -0.002(2) -0.0005(19) 0.015(2)
C31B 0.033(4) 0.036(4) 0.030(3) -0.009(3) -0.003(3) 0.016(3)
C32B 0.030(4) 0.038(4) 0.042(4) -0.007(3) -0.001(3) 0.011(3)
C33B 0.033(4) 0.044(4) 0.063(5) -0.014(4) 0.000(3) 0.007(3)
C34B 0.028(4) 0.057(5) 0.078(6) -0.013(4) -0.011(4) 0.017(4)
C35B 0.035(4) 0.052(5) 0.054(5) -0.012(4) -0.010(3) 0.021(4)
C36B 0.036(4) 0.037(4) 0.033(4) -0.011(3) -0.004(3) 0.017(3)
C3B 0.048(4) 0.034(4) 0.038(4) -0.005(3) 0.005(3) 0.017(3)
O4B 0.034(2) 0.030(2) 0.046(3) 0.004(2) 0.007(2) 0.017(2)
C41B 0.035(4) 0.026(3) 0.049(4) 0.000(3) 0.009(3) 0.016(3)
C42B 0.040(4) 0.023(3) 0.050(4) 0.000(3) 0.005(3) 0.019(3)
C43B 0.050(4) 0.027(3) 0.050(4) 0.005(3) 0.010(3) 0.025(3)
C44B 0.043(4) 0.026(4) 0.062(5) 0.006(3) 0.016(4) 0.013(3)
C45B 0.040(4) 0.028(3) 0.059(5) -0.002(3) 0.009(3) 0.013(3)
C46B 0.037(4) 0.024(3) 0.053(4) -0.006(3) 0.001(3) 0.015(3)
C4B 0.035(4) 0.036(4) 0.056(4) 0.011(3) 0.010(3) 0.023(3)
O5B 0.038(3) 0.041(3) 0.035(3) 0.003(2) 0.006(2) 0.016(2)
C51B 0.028(3) 0.039(4) 0.034(4) 0.003(3) 0.002(3) 0.020(3)
C52B 0.019(3) 0.042(4) 0.046(4) 0.007(3) 0.000(3) 0.014(3)
C53B 0.023(3) 0.056(4) 0.040(4) 0.011(3) -0.002(3) 0.019(3)
C54B 0.032(4) 0.060(5) 0.039(4) 0.018(4) 0.003(3) 0.018(4)
C55B 0.030(4) 0.047(4) 0.051(5) 0.015(3) 0.003(3) 0.020(3)
C56B 0.030(3) 0.045(4) 0.041(4) 0.006(3) 0.002(3) 0.025(3)
C5B 0.023(3) 0.039(4) 0.037(4) -0.004(3) -0.004(3) 0.009(3)
C01B 0.035(4) 0.037(4) 0.041(4) -0.006(3) 0.006(3) 0.012(3)
C02B 0.044(4) 0.049(4) 0.045(4) 0.004(3) 0.002(3) 0.028(4)
C03B 0.061(5) 0.041(4) 0.038(4) 0.005(3) 0.021(4) 0.027(4)
C04B 0.036(4) 0.044(4) 0.050(5) -0.009(3) 0.010(3) 0.008(3)
C05B 0.035(4) 0.057(5) 0.050(4) -0.007(4) 0.001(3) 0.028(4)
C06B 0.047(4) 0.037(4) 0.050(4) 0.001(3) 0.007(3) 0.026(3)
C07B 0.039(5) 0.064(6) 0.089(7) -0.015(5) -0.001(4) 0.015(4)
O1C 0.030(2) 0.031(2) 0.033(2) -0.0017(18) -0.0069(18) 0.0148(19)
C11C 0.016(3) 0.017(3) 0.031(3) 0.002(2) -0.006(2) 0.002(2)
C12C 0.030(3) 0.021(3) 0.040(4) -0.008(3) -0.007(3) 0.009(3)
C13C 0.040(4) 0.034(3) 0.026(3) -0.001(3) -0.008(3) 0.013(3)
C14C 0.044(4) 0.040(4) 0.030(4) 0.000(3) -0.010(3) 0.021(3)
C15C 0.025(3) 0.027(3) 0.048(4) 0.004(3) -0.004(3) 0.010(3)
C16C 0.019(3) 0.028(3) 0.034(3) 0.003(3) 0.000(2) 0.008(3)
C1C 0.037(4) 0.022(3) 0.038(4) -0.008(3) -0.011(3) 0.012(3)
O2C 0.034(2) 0.033(2) 0.031(2) -0.0033(18) -0.0001(18) 0.017(2)
C21C 0.035(3) 0.022(3) 0.030(3) 0.003(2) 0.005(3) 0.014(3)
C22C 0.031(3) 0.023(3) 0.039(4) -0.002(3) -0.001(3) 0.015(3)
C23C 0.045(4) 0.032(4) 0.040(4) -0.004(3) 0.004(3) 0.019(3)
C24C 0.050(4) 0.039(4) 0.035(4) -0.006(3) -0.002(3) 0.020(3)
C25C 0.050(4) 0.026(3) 0.036(4) -0.007(3) -0.007(3) 0.013(3)
C26C 0.036(3) 0.027(3) 0.037(4) -0.004(3) -0.001(3) 0.019(3)
C2C 0.035(4) 0.032(3) 0.047(4) -0.001(3) -0.002(3) 0.022(3)
O3C 0.031(2) 0.023(2) 0.041(3) 0.0015(18) 0.0014(19) 0.0089(19)
C31C 0.025(3) 0.028(3) 0.036(4) 0.003(3) -0.002(3) 0.011(3)
C32C 0.024(3) 0.024(3) 0.044(4) -0.003(3) -0.011(3) 0.009(3)
C33C 0.029(3) 0.038(4) 0.049(4) -0.004(3) -0.010(3) 0.017(3)
C34C 0.028(3) 0.042(4) 0.051(5) 0.013(3) 0.002(3) 0.016(3)
C35C 0.028(3) 0.039(4) 0.054(4) 0.002(3) 0.000(3) 0.019(3)
C36C 0.024(3) 0.031(3) 0.044(4) -0.001(3) -0.003(3) 0.015(3)
C3C 0.034(4) 0.033(3) 0.043(4) -0.007(3) -0.011(3) 0.015(3)
O4C 0.034(2) 0.021(2) 0.039(3) -0.0047(18) -0.0041(19) 0.0114(19)
C41C 0.031(3) 0.021(3) 0.036(4) -0.002(3) -0.009(3) 0.009(3)
C42C 0.043(4) 0.026(3) 0.037(4) -0.005(3) -0.007(3) 0.017(3)
C43C 0.048(5) 0.032(4) 0.078(6) -0.018(4) -0.012(4) 0.022(4)
C44C 0.058(5) 0.025(4) 0.101(7) -0.018(4) -0.010(5) 0.019(4)
C45C 0.041(4) 0.028(4) 0.081(6) -0.004(4) -0.008(4) 0.008(3)
C46C 0.041(4) 0.028(3) 0.044(4) -0.006(3) -0.009(3) 0.016(3)
C4C 0.048(4) 0.037(4) 0.037(4) 0.000(3) 0.002(3) 0.027(3)
O5C 0.033(2) 0.028(2) 0.031(2) -0.0014(17) -0.0021(18) 0.0174(19)
C51C 0.025(3) 0.028(3) 0.034(3) 0.007(3) 0.010(3) 0.016(3)
C52C 0.024(3) 0.034(3) 0.029(3) 0.004(3) 0.005(2) 0.014(3)
C53C 0.028(3) 0.042(4) 0.046(4) 0.007(3) 0.006(3) 0.020(3)
C54C 0.035(4) 0.040(4) 0.057(5) 0.012(3) 0.009(3) 0.022(3)
C55C 0.035(4) 0.029(3) 0.043(4) 0.002(3) 0.010(3) 0.016(3)
C56C 0.029(3) 0.032(3) 0.029(3) 0.001(3) 0.005(3) 0.017(3)
C5C 0.022(3) 0.032(3) 0.043(4) 0.008(3) 0.005(3) 0.012(3)
C01C 0.033(4) 0.034(4) 0.046(4) 0.010(3) -0.004(3) 0.015(3)
C02C 0.037(4) 0.043(4) 0.041(4) 0.008(3) -0.001(3) 0.023(3)
C03C 0.054(5) 0.030(4) 0.053(5) -0.003(3) -0.009(4) 0.022(3)
C04C 0.033(4) 0.042(4) 0.047(4) 0.018(3) -0.002(3) 0.005(3)
C05C 0.040(4) 0.056(5) 0.040(4) 0.015(3) 0.011(3) 0.025(4)
C06C 0.052(5) 0.038(4) 0.043(4) 0.004(3) 0.003(3) 0.026(4)
C07C 0.045(5) 0.034(4) 0.090(6) 0.000(4) -0.004(4) 0.006(4)

loop_
_atom_type_symbol
_atom_type_description
_atom_type_scat_dispersion_real
_atom_type_scat_dispersion_imag
_atom_type_scat_source
C C 0.0033 0.0016 'International Tables Vol C Tables 4.2.6.8 and 6.1.1.4'
H H 0.0000 0.0000 'International Tables Vol C Tables 4.2.6.8 and 6.1.1.4'
O O 0.0106 0.0060 'International Tables Vol C Tables 4.2.6.8 and 6.1.1.4'

loop_
_geom_angle_atom_site_label_1
_geom_angle_atom_site_label_2
_geom_angle_atom_site_label_3
_geom_angle
O1A C11A C16A 119.6(6)
O1A C11A C12A 119.3(5)
C16A C11A C12A 121.1(6)
C13A C12A C11A 118.4(6)
C13A C12A C1A 120.9(6)
C11A C12A C1A 120.7(6)
C12A C13A C14A 121.7(6)
C15A C14A C13A 118.1(6)
C14A C15A C16A 122.2(7)
C15A C16A C11A 118.3(6)
C15A C16A C5A 119.3(6)
C11A C16A C5A 122.4(6)
C12A C1A C26A 116.6(5)
O2A C21A C26A 121.1(6)
O2A C21A C22A 118.2(6)
C26A C21A C22A 120.7(6)
C23A C22A C21A 117.8(6)
C23A C22A C2A 120.9(6)
C21A C22A C2A 121.2(6)
C24A C23A C22A 121.3(6)
C23A C24A C25A 120.1(6)
C26A C25A C24A 120.2(6)
C25A C26A C21A 119.5(6)
C25A C26A C1A 120.6(6)
C21A C26A C1A 119.7(6)
C22A C2A C36A 116.8(5)
C36A C31A C32A 122.5(6)
C36A C31A O3A 118.7(5)
C32A C31A O3A 118.3(5)
C31A C32A C33A 117.6(6)
C31A C32A C3A 121.9(6)
C33A C32A C3A 120.3(6)
C34A C33A C32A 121.0(6)
C33A C34A C35A 120.3(6)
C34A C35A C36A 120.5(6)
C31A C36A C35A 117.4(6)
C31A C36A C2A 122.6(6)
C35A C36A C2A 120.0(6)
C32A C3A C46A 120.0(5)
C46A C41A C42A 122.2(6)
C46A C41A O4A 119.2(5)
C42A C41A O4A 118.4(5)
C43A C42A C41A 118.0(6)
C43A C42A C4A 120.5(6)
C41A C42A C4A 121.5(5)
C44A C43A C42A 120.9(6)
C43A C44A C45A 120.3(6)
C44A C45A C46A 120.8(6)
C41A C46A C45A 117.5(6)
C41A C46A C3A 122.4(5)
C45A C46A C3A 119.9(5)
C56A C4A C42A 114.0(5)
C56A C51A C52A 122.5(5)
C56A C51A O5A 118.8(5)
C52A C51A O5A 118.5(5)
C51A C52A C53A 117.6(6)
C51A C52A C5A 123.0(6)
C53A C52A C5A 119.4(6)
C54A C53A C52A 121.5(6)
C53A C54A C55A 119.2(6)
C54A C55A C56A 120.4(6)
C51A C56A C55A 117.9(6)
C51A C56A C4A 122.7(5)
C55A C56A C4A 119.4(6)
C16A C5A C52A 116.2(5)
C06A C01A C02A 118.2(6)
C06A C01A C07A 121.0(6)
C02A C01A C07A 120.8(6)
C03A C02A C01A 121.7(7)
C02A C03A C04A 119.1(7)
C05A C04A C03A 120.1(7)
C04A C05A C06A 119.1(7)
C01A C06A C05A 121.7(7)
O1B C11B C12B 119.5(5)
O1B C11B C16B 118.2(6)
C12B C11B C16B 122.2(6)
C11B C12B C13B 118.0(6)
C11B C12B C1B 122.3(5)
C13B C12B C1B 119.7(6)
C14B C13B C12B 120.2(6)
C13B C14B C15B 121.5(6)
C14B C15B C16B 120.7(6)
C15B C16B C11B 117.1(6)
C15B C16B C5B 120.8(6)
C11B C16B C5B 122.0(6)
C12B C1B C26B 116.6(5)
O2B C21B C26B 118.7(5)
O2B C21B C22B 119.9(5)
C26B C21B C22B 121.4(5)
C23B C22B C21B 118.5(6)
C23B C22B C2B 121.0(6)
C21B C22B C2B 120.4(5)
C22B C23B C24B 121.0(6)
C25B C24B C23B 119.1(6)
C24B C25B C26B 122.0(6)
C21B C26B C25B 117.5(6)
C21B C26B C1B 121.3(5)
C25B C26B C1B 121.0(6)
C22B C2B C36B 115.6(5)
C36B C31B O3B 118.6(6)
C36B C31B C32B 122.2(6)
O3B C31B C32B 119.1(6)
C33B C32B C31B 116.9(7)
C33B C32B C3B 120.2(6)
C31B C32B C3B 122.6(6)
C32B C33B C34B 121.8(7)
C35B C34B C33B 119.9(7)
C34B C35B C36B 120.2(7)
C31B C36B C35B 118.6(6)
C31B C36B C2B 122.0(6)
C35B C36B C2B 119.3(6)
C46B C3B C32B 117.8(5)
C46B C41B O4B 118.5(6)
C46B C41B C42B 121.6(6)
O4B C41B C42B 119.9(6)
C43B C42B C41B 118.1(6)
C43B C42B C4B 120.6(6)
C41B C42B C4B 121.2(6)
C44B C43B C42B 121.1(7)
C43B C44B C45B 120.0(6)
C44B C45B C46B 120.6(7)
C41B C46B C45B 118.3(7)
C41B C46B C3B 121.6(6)
C45B C46B C3B 119.9(6)
C56B C4B C42B 116.9(5)
O5B C51B C52B 120.0(6)
O5B C51B C56B 117.7(6)
C52B C51B C56B 122.2(6)
C51B C52B C53B 118.3(6)
C51B C52B C5B 121.9(6)
C53B C52B C5B 119.7(6)
C54B C53B C52B 121.3(7)
C53B C54B C55B 119.7(7)
C54B C55B C56B 120.6(6)
C51B C56B C55B 117.3(6)
C51B C56B C4B 122.2(6)
C55B C56B C4B 120.5(6)
C16B C5B C52B 117.2(5)
C02B C01B C06B 119.6(6)
C02B C01B C07B 120.7(7)
C06B C01B C07B 119.7(7)
C01B C02B C03B 119.1(7)
C04B C03B C02B 120.8(7)
C05B C04B C03B 119.2(7)
C04B C05B C06B 120.9(7)
C05B C06B C01B 120.4(7)
C16C C11C O1C 120.8(5)
C16C C11C C12C 122.0(5)
O1C C11C C12C 117.2(5)
C13C C12C C11C 117.0(6)
C13C C12C C1C 120.6(6)
C11C C12C C1C 122.3(6)
C14C C13C C12C 122.2(6)
C13C C14C C15C 119.0(6)
C16C C15C C14C 120.1(6)
C11C C16C C15C 119.3(6)
C11C C16C C5C 121.7(5)
C15C C16C C5C 118.9(5)
C26C C1C C12C 117.4(5)
C26C C21C C22C 123.1(6)
C26C C21C O2C 118.6(5)
C22C C21C O2C 118.2(5)
C21C C22C C23C 117.3(6)
C21C C22C C2C 122.9(6)
C23C C22C C2C 119.7(6)
C24C C23C C22C 120.2(6)
C25C C24C C23C 120.6(7)
C24C C25C C26C 121.9(6)
C21C C26C C25C 116.6(6)
C21C C26C C1C 121.7(5)
C25C C26C C1C 121.5(6)
C22C C2C C36C 116.6(5)
O3C C31C C36C 120.2(5)
O3C C31C C32C 119.1(6)
C36C C31C C32C 120.6(6)
C33C C32C C31C 118.3(6)
C33C C32C C3C 121.0(6)
C31C C32C C3C 120.4(6)
C34C C33C C32C 121.5(6)
C33C C34C C35C 119.9(6)
C34C C35C C36C 120.5(7)
C35C C36C C31C 118.8(6)
C35C C36C C2C 120.0(6)
C31C C36C C2C 120.9(6)
C46C C3C C32C 118.3(5)
C46C C41C C42C 123.0(6)
C46C C41C O4C 119.1(5)
C42C C41C O4C 117.9(5)
C43C C42C C41C 117.4(6)
C43C C42C C4C 119.7(6)
C41C C42C C4C 122.9(5)
C44C C43C C42C 121.4(7)
C43C C44C C45C 120.1(7)
C46C C45C C44C 120.9(7)
C41C C46C C45C 117.0(6)
C41C C46C C3C 122.2(6)
C45C C46C C3C 120.3(6)
C42C C4C C56C 114.4(5)
C56C C51C C52C 122.0(5)
C56C C51C O5C 118.5(5)
C52C C51C O5C 119.5(5)
C53C C52C C51C 117.8(6)
C53C C52C C5C 121.5(6)
C51C C52C C5C 120.5(5)
C52C C53C C54C 121.5(6)
C55C C54C C53C 119.2(6)
C54C C55C C56C 120.8(6)
C51C C56C C55C 118.0(6)
C51C C56C C4C 121.7(5)
C55C C56C C4C 120.3(6)
C52C C5C C16C 117.1(5)
C02C C01C C06C 117.2(6)
C02C C01C C07C 122.1(7)
C06C C01C C07C 120.8(7)
C01C C02C C03C 121.7(7)
C04C C03C C02C 119.4(7)
C05C C04C C03C 120.3(7)
C04C C05C C06C 119.3(7)
C05C C06C C01C 122.1(7)

loop_
_geom_bond_atom_site_label_1
_geom_bond_atom_site_label_2
_geom_bond_distance
O1A C11A 1.384(7)
C11A C16A 1.388(9)
C11A C12A 1.396(9)
C12A C13A 1.381(9)
C12A C1A 1.515(9)
C13A C14A 1.390(10)
C14A C15A 1.381(10)
C15A C16A 1.381(9)
C16A C5A 1.514(9)
C1A C26A 1.526(9)
O2A C21A 1.370(8)
C21A C26A 1.396(9)
C21A C22A 1.413(9)
C22A C23A 1.398(9)
C22A C2A 1.508(9)
C23A C24A 1.377(10)
C24A C25A 1.394(10)
C25A C26A 1.386(9)
C2A C36A 1.519(9)
O3A C31A 1.397(7)
C31A C36A 1.383(9)
C31A C32A 1.391(9)
C32A C33A 1.395(9)
C32A C3A 1.510(9)
C33A C34A 1.375(10)
C34A C35A 1.377(9)
C35A C36A 1.411(9)
C3A C46A 1.517(8)
O4A C41A 1.407(7)
C41A C46A 1.388(9)
C41A C42A 1.394(9)
C42A C43A 1.393(9)
C42A C4A 1.524(9)
C43A C44A 1.373(10)
C44A C45A 1.378(9)
C45A C46A 1.405(9)
C4A C56A 1.513(9)
O5A C51A 1.400(7)
C51A C56A 1.367(9)
C51A C52A 1.383(9)
C52A C53A 1.395(9)
C52A C5A 1.520(9)
C53A C54A 1.373(10)
C54A C55A 1.391(9)
C55A C56A 1.413(9)
C01A C06A 1.370(10)
C01A C02A 1.390(9)
C01A C07A 1.517(9)
C02A C03A 1.372(10)
C03A C04A 1.398(11)
C04A C05A 1.381(11)
C05A C06A 1.390(10)
O1B C11B 1.391(7)
C11B C12B 1.394(9)
C11B C16B 1.408(9)
C12B C13B 1.403(9)
C12B C1B 1.500(9)
C13B C14B 1.369(10)
C14B C15B 1.377(10)
C15B C16B 1.400(9)
C16B C5B 1.489(9)
C1B C26B 1.510(9)
O2B C21B 1.385(7)
C21B C26B 1.395(8)
C21B C22B 1.400(9)
C22B C23B 1.377(9)
C22B C2B 1.510(9)
C23B C24B 1.407(9)
C24B C25B 1.361(10)
C25B C26B 1.404(9)
C2B C36B 1.516(9)
O3B C31B 1.388(7)
C31B C36B 1.386(9)
C31B C32B 1.391(9)
C32B C33B 1.386(10)
C32B C3B 1.519(10)
C33B C34B 1.397(11)
C34B C35B 1.358(11)
C35B C36B 1.405(9)
C3B C46B 1.519(10)
O4B C41B 1.401(8)
C41B C46B 1.394(9)
C41B C42B 1.403(10)
C42B C43B 1.392(9)
C42B C4B 1.521(9)
C43B C44B 1.375(10)
C44B C45B 1.389(11)
C45B C46B 1.397(9)
C4B C56B 1.491(10)
O5B C51B 1.384(7)
C51B C52B 1.390(9)
C51B C56B 1.405(9)
C52B C53B 1.391(9)
C52B C5B 1.521(9)
C53B C54B 1.380(10)
C54B C55B 1.398(10)
C55B C56B 1.411(10)
C01B C02B 1.384(10)
C01B C06B 1.387(10)
C01B C07B 1.506(10)
C02B C03B 1.395(10)
C03B C04B 1.383(11)
C04B C05B 1.367(11)
C05B C06B 1.372(10)
O1C C11C 1.399(7)
C11C C16C 1.370(8)
C11C C12C 1.402(8)
C12C C13C 1.389(9)
C12C C1C 1.513(8)
C13C C14C 1.379(9)
C14C C15C 1.398(9)
C15C C16C 1.391(9)
C16C C5C 1.516(9)
C1C C26C 1.503(9)
O2C C21C 1.399(7)
C21C C26C 1.392(9)
C21C C22C 1.393(9)
C22C C23C 1.413(9)
C22C C2C 1.506(9)
C23C C24C 1.376(10)
C24C C25C 1.362(10)
C25C C26C 1.399(9)
C2C C36C 1.527(9)
O3C C31C 1.365(7)
C31C C36C 1.400(9)
C31C C32C 1.416(8)
C32C C33C 1.383(9)
C32C C3C 1.511(9)
C33C C34C 1.375(10)
C34C C35C 1.391(10)
C35C C36C 1.394(9)
C3C C46C 1.511(9)
O4C C41C 1.398(7)
C41C C46C 1.388(9)
C41C C42C 1.399(9)
C42C C43C 1.382(9)
C42C C4C 1.503(9)
C43C C44C 1.363(11)
C44C C45C 1.393(11)
C45C C46C 1.390(9)
C4C C56C 1.505(9)
O5C C51C 1.396(7)
C51C C56C 1.379(8)
C51C C52C 1.394(8)
C52C C53C 1.374(9)
C52C C5C 1.516(9)
C53C C54C 1.386(10)
C54C C55C 1.378(10)
C55C C56C 1.397(9)
C01C C02C 1.382(10)
C01C C06C 1.388(10)
C01C C07C 1.511(10)
C02C C03C 1.387(10)
C03C C04C 1.379(10)
C04C C05C 1.375(11)
C05C C06C 1.380(10)

loop_
_geom_hbond_atom_site_label_D
_geom_hbond_atom_site_label_H
_geom_hbond_atom_site_label_A
_geom_hbond_distance_DH
_geom_hbond_distance_HA
_geom_hbond_distance_DA
_geom_hbond_angle_DHA
O1A H1A O2A 0.84 1.98 2.818(6) 174.8
O2A H2A O3A 0.84 1.93 2.763(6) 169.6
O3A H3A O4A 0.84 1.90 2.729(6) 169.1
O4A H4A O5A 0.84 1.97 2.791(6) 166.1
O5A H5A O1A 0.84 1.97 2.802(6) 171.2
O1B H1B O2B 0.84 1.95 2.785(6) 176.9
O2B H2B O3B 0.84 1.96 2.779(6) 164.7
O3B H3B O4B 0.84 1.94 2.768(6) 171.0
O4B H4B O5B 0.84 1.92 2.761(6) 175.6
O5B H5B O1B 0.84 2.05 2.862(6) 163.1
O1C H1C O2C 0.84 1.96 2.794(6) 174.2
O2C H2C O3C 0.84 1.94 2.768(6) 169.2
O3C H3C O4C 0.84 1.91 2.742(6) 170.6
O4C H4C O5C 0.84 1.94 2.768(6) 166.6
O5C H5C O1C 0.84 1.91 2.743(6) 168.9
O1A H1A' O5A 0.84 1.97 2.802(6) 173.2
O2A H2A' O1A 0.84 2.00 2.818(6) 162.8
O3A H3A' O2A 0.84 1.93 2.763(6) 170.4
O4A H4A' O3A 0.84 1.90 2.729(6) 171.1
O5A H5A' O4A 0.84 1.95 2.791(6) 176.9
O1B H1B' O5B 0.84 2.02 2.862(6) 174.1
O2B H2B' O1B 0.84 1.96 2.785(6) 168.1
O3B H3B' O2B 0.84 1.95 2.779(6) 168.3
O4B H4B' O3B 0.84 1.94 2.768(6) 169.9
O5B H5B' O4B 0.84 1.93 2.761(6) 168.8
O1C H1C' O5C 0.84 1.91 2.743(6) 174.3
O2C H2C' O1C 0.84 1.99 2.794(6) 160.7
O3C H3C' O2C 0.84 1.93 2.768(6) 173.8
O4C H4C' O3C 0.84 1.91 2.742(6) 169.6
O5C H5C' O4C 0.84 1.94 2.768(6) 167.9

loop_
_geom_torsion_atom_site_label_1
_geom_torsion_atom_site_label_2
_geom_torsion_atom_site_label_3
_geom_torsion_atom_site_label_4
_geom_torsion
O1A C11A C12A C13A -177.1(5)
C16A C11A C12A C13A 6.1(9)
O1A C11A C12A C1A 5.6(8)
C16A C11A C12A C1A -171.2(5)
C11A C12A C13A C14A -2.4(9)
C1A C12A C13A C14A 174.9(6)
C12A C13A C14A C15A -1.6(10)
C13A C14A C15A C16A 2.1(10)
C14A C15A C16A C11A 1.4(9)
C14A C15A C16A C5A -177.3(6)
O1A C11A C16A C15A 177.6(5)
C12A C11A C16A C15A -5.6(9)
O1A C11A C16A C5A -3.8(9)
C12A C11A C16A C5A 173.0(6)
C13A C12A C1A C26A 84.4(8)
C11A C12A C1A C26A -98.2(7)
O2A C21A C22A C23A -176.6(5)
C26A C21A C22A C23A 4.7(8)
O2A C21A C22A C2A 6.9(8)
C26A C21A C22A C2A -171.8(5)
C21A C22A C23A C24A 1.8(9)
C2A C22A C23A C24A 178.3(6)
C22A C23A C24A C25A -5.5(9)
C23A C24A C25A C26A 2.6(9)
C24A C25A C26A C21A 3.8(9)
C24A C25A C26A C1A -170.9(6)
O2A C21A C26A C25A 173.9(5)
C22A C21A C26A C25A -7.5(8)
O2A C21A C26A C1A -11.4(8)
C22A C21A C26A C1A 167.2(5)
C12A C1A C26A C25A -87.7(8)
C12A C1A C26A C21A 97.7(7)
C23A C22A C2A C36A 88.9(7)
C21A C22A C2A C36A -94.8(7)
C36A C31A C32A C33A 8.2(9)
O3A C31A C32A C33A -179.2(5)
C36A C31A C32A C3A -166.8(6)
O3A C31A C32A C3A 5.7(9)
C31A C32A C33A C34A -2.2(9)
C3A C32A C33A C34A 172.9(6)
C32A C33A C34A C35A -2.8(10)
C33A C34A C35A C36A 2.2(10)
C32A C31A C36A C35A -8.8(9)
O3A C31A C36A C35A 178.7(5)
C32A C31A C36A C2A 169.4(6)
O3A C31A C36A C2A -3.2(9)
C34A C35A C36A C31A 3.4(9)
C34A C35A C36A C2A -174.8(6)
C22A C2A C36A C31A 94.2(7)
C22A C2A C36A C35A -87.7(7)
C31A C32A C3A C46A -92.6(7)
C33A C32A C3A C46A 92.4(7)
C46A C41A C42A C43A 5.2(9)
O4A C41A C42A C43A -178.1(6)
C46A C41A C42A C4A -172.7(6)
O4A C41A C42A C4A 4.0(9)
C41A C42A C43A C44A 0.2(10)
C4A C42A C43A C44A 178.1(6)
C42A C43A C44A C45A -3.5(11)
C43A C44A C45A C46A 1.6(11)
C42A C41A C46A C45A -7.0(9)
O4A C41A C46A C45A 176.4(6)
C42A C41A C46A C3A 168.0(6)
O4A C41A C46A C3A -8.7(9)
C44A C45A C46A C41A 3.5(10)
C44A C45A C46A C3A -171.5(6)
C32A C3A C46A C41A 94.4(8)
C32A C3A C46A C45A -90.8(8)
C43A C42A C4A C56A 89.3(7)
C41A C42A C4A C56A -92.8(7)
C56A C51A C52A C53A 11.3(9)
O5A C51A C52A C53A -172.2(5)
C56A C51A C52A C5A -165.8(6)
O5A C51A C52A C5A 10.6(9)
C51A C52A C53A C54A -5.6(9)
C5A C52A C53A C54A 171.6(6)
C52A C53A C54A C55A -1.4(10)
C53A C54A C55A C56A 3.3(10)
C52A C51A C56A C55A -9.4(9)
O5A C51A C56A C55A 174.1(5)
C52A C51A C56A C4A 169.3(6)
O5A C51A C56A C4A -7.2(9)
C54A C55A C56A C51A 1.9(9)
C54A C55A C56A C4A -176.8(6)
C42A C4A C56A C51A 99.7(7)
C42A C4A C56A C55A -81.6(7)
C15A C16A C5A C52A -89.0(7)
C11A C16A C5A C52A 92.4(7)
C51A C52A C5A C16A -97.6(7)
C53A C52A C5A C16A 85.3(7)
C06A C01A C02A C03A 1.8(10)
C07A C01A C02A C03A -178.2(6)
C01A C02A C03A C04A -1.1(10)
C02A C03A C04A C05A -1.0(10)
C03A C04A C05A C06A 2.4(11)
C02A C01A C06A C05A -0.4(10)
C07A C01A C06A C05A 179.7(7)
C04A C05A C06A C01A -1.7(11)
O1B C11B C12B C13B -176.0(5)
C16B C11B C12B C13B 6.9(8)
O1B C11B C12B C1B 4.9(8)
C16B C11B C12B C1B -172.1(5)
C11B C12B C13B C14B -2.6(8)
C1B C12B C13B C14B 176.5(5)
C12B C13B C14B C15B -1.3(9)
C13B C14B C15B C16B 1.0(9)
C14B C15B C16B C11B 3.1(9)
C14B C15B C16B C5B -175.3(6)
O1B C11B C16B C15B 175.8(5)
C12B C11B C16B C15B -7.1(9)
O1B C11B C16B C5B -5.8(8)
C12B C11B C16B C5B 171.2(5)
C11B C12B C1B C26B -96.8(7)
C13B C12B C1B C26B 84.2(7)
O2B C21B C22B C23B -174.2(5)
C26B C21B C22B C23B 7.1(9)
O2B C21B C22B C2B 7.9(8)
C26B C21B C22B C2B -170.8(6)
C21B C22B C23B C24B -2.1(9)
C2B C22B C23B C24B 175.8(6)
C22B C23B C24B C25B -2.6(9)
C23B C24B C25B C26B 2.4(10)
O2B C21B C26B C25B 174.0(5)
C22B C21B C26B C25B -7.3(8)
O2B C21B C26B C1B -10.9(8)
C22B C21B C26B C1B 167.7(5)
C24B C25B C26B C21B 2.4(9)
C24B C25B C26B C1B -172.6(6)
C12B C1B C26B C21B 95.8(7)
C12B C1B C26B C25B -89.4(7)
C23B C22B C2B C36B 85.2(8)
C21B C22B C2B C36B -96.9(7)
C36B C31B C32B C33B 7.0(10)
O3B C31B C32B C33B -177.6(6)
C36B C31B C32B C3B -166.8(6)
O3B C31B C32B C3B 8.6(10)
C31B C32B C33B C34B -2.9(11)
C3B C32B C33B C34B 171.1(7)
C32B C33B C34B C35B -1.6(12)
C33B C34B C35B C36B 2.1(12)
O3B C31B C36B C35B 178.0(6)
C32B C31B C36B C35B -6.6(10)
O3B C31B C36B C2B -4.1(9)
C32B C31B C36B C2B 171.3(6)
C34B C35B C36B C31B 1.9(10)
C34B C35B C36B C2B -176.1(7)
C22B C2B C36B C31B 95.4(7)
C22B C2B C36B C35B -86.6(8)
C33B C32B C3B C46B 91.6(8)
C31B C32B C3B C46B -94.8(8)
C46B C41B C42B C43B 4.6(9)
O4B C41B C42B C43B -176.9(5)
C46B C41B C42B C4B -171.5(6)
O4B C41B C42B C4B 7.1(9)
C41B C42B C43B C44B -0.6(9)
C4B C42B C43B C44B 175.5(6)
C42B C43B C44B C45B -3.2(10)
C43B C44B C45B C46B 3.0(10)
O4B C41B C46B C45B 176.7(5)
C42B C41B C46B C45B -4.7(9)
O4B C41B C46B C3B -8.9(9)
C42B C41B C46B C3B 169.8(6)
C44B C45B C46B C41B 0.9(10)
C44B C45B C46B C3B -173.7(6)
C32B C3B C46B C41B 95.8(8)
C32B C3B C46B C45B -89.8(8)
C43B C42B C4B C56B 86.7(8)
C41B C42B C4B C56B -97.3(8)
O5B C51B C52B C53B -175.3(5)
C56B C51B C52B C53B 8.0(9)
O5B C51B C52B C5B 9.0(9)
C56B C51B C52B C5B -167.7(6)
C51B C52B C53B C54B -3.4(9)
C5B C52B C53B C54B 172.5(6)
C52B C53B C54B C55B -2.5(10)
C53B C54B C55B C56B 4.1(10)
O5B C51B C56B C55B 176.8(5)
C52B C51B C56B C55B -6.4(9)
O5B C51B C56B C4B -4.5(9)
C52B C51B C56B C4B 172.3(6)
C54B C55B C56B C51B 0.3(9)
C54B C55B C56B C4B -178.4(6)
C42B C4B C56B C51B 92.9(7)
C42B C4B C56B C55B -88.4(7)
C15B C16B C5B C52B -83.0(8)
C11B C16B C5B C52B 98.7(7)
C51B C52B C5B C16B -95.6(8)
C53B C52B C5B C16B 88.7(7)
C06B C01B C02B C03B 0.6(10)
C07B C01B C02B C03B -179.2(7)
C01B C02B C03B C04B -1.0(10)
C02B C03B C04B C05B 0.7(11)
C03B C04B C05B C06B -0.1(11)
C04B C05B C06B C01B -0.3(11)
C02B C01B C06B C05B 0.1(10)
C07B C01B C06B C05B 179.8(7)
C16C C11C C12C C13C 6.8(8)
O1C C11C C12C C13C -175.2(5)
C16C C11C C12C C1C -169.5(5)
O1C C11C C12C C1C 8.5(8)
C11C C12C C13C C14C -2.9(9)
C1C C12C C13C C14C 173.5(6)
C12C C13C C14C C15C -1.4(10)
C13C C14C C15C C16C 2.1(9)
O1C C11C C16C C15C 175.9(5)
C12C C11C C16C C15C -6.3(8)
O1C C11C C16C C5C -6.5(8)
C12C C11C C16C C5C 171.4(5)
C14C C15C C16C C11C 1.6(9)
C14C C15C C16C C5C -176.1(6)
C13C C12C C1C C26C 83.3(7)
C11C C12C C1C C26C -100.5(7)
C26C C21C C22C C23C 4.4(9)
O2C C21C C22C C23C -178.0(5)
C26C C21C C22C C2C -171.9(6)
O2C C21C C22C C2C 5.7(8)
C21C C22C C23C C24C 0.4(9)
C2C C22C C23C C24C 176.8(6)
C22C C23C C24C C25C -4.5(10)
C23C C24C C25C C26C 4.2(10)
C22C C21C C26C C25C -4.7(9)
O2C C21C C26C C25C 177.7(5)
C22C C21C C26C C1C 170.8(5)
O2C C21C C26C C1C -6.8(8)
C24C C25C C26C C21C 0.4(9)
C24C C25C C26C C1C -175.1(6)
C12C C1C C26C C21C 93.2(7)
C12C C1C C26C C25C -91.5(7)
C21C C22C C2C C36C -91.3(7)
C23C C22C C2C C36C 92.4(7)
O3C C31C C32C C33C -177.9(5)
C36C C31C C32C C33C 5.7(9)
O3C C31C C32C C3C 9.4(8)
C36C C31C C32C C3C -167.1(6)
C31C C32C C33C C34C -1.1(9)
C3C C32C C33C C34C 171.6(6)
C32C C33C C34C C35C -4.4(10)
C33C C34C C35C C36C 5.3(10)
C34C C35C C36C C31C -0.8(9)
C34C C35C C36C C2C -174.5(6)
O3C C31C C36C C35C 178.8(5)
C32C C31C C36C C35C -4.7(9)
O3C C31C C36C C2C -7.5(9)
C32C C31C C36C C2C 168.9(5)
C22C C2C C36C C35C -88.8(7)
C22C C2C C36C C31C 97.6(7)
C33C C32C C3C C46C 90.5(7)
C31C C32C C3C C46C -96.9(7)
C46C C41C C42C C43C 4.3(10)
O4C C41C C42C C43C -176.8(6)
C46C C41C C42C C4C -174.3(6)
O4C C41C C42C C4C 4.6(9)
C41C C42C C43C C44C -0.8(12)
C4C C42C C43C C44C 177.8(7)
C42C C43C C44C C45C -2.9(14)
C43C C44C C45C C46C 3.5(14)
C42C C41C C46C C45C -3.7(10)
O4C C41C C46C C45C 177.4(6)
C42C C41C C46C C3C 168.3(6)
O4C C41C C46C C3C -10.5(9)
C44C C45C C46C C41C -0.2(12)
C44C C45C C46C C3C -172.4(8)
C32C C3C C46C C41C 95.0(8)
C32C C3C C46C C45C -93.2(8)
C43C C42C C4C C56C 87.0(8)
C41C C42C C4C C56C -94.5(7)
C56C C51C C52C C53C 9.5(9)
O5C C51C C52C C53C -172.6(5)
C56C C51C C52C C5C -165.2(5)
O5C C51C C52C C5C 12.7(8)
C51C C52C C53C C54C -4.3(9)
C5C C52C C53C C54C 170.4(6)
C52C C53C C54C C55C -2.4(10)
C53C C54C C55C C56C 4.3(10)
C52C C51C C56C C55C -7.7(9)
O5C C51C C56C C55C 174.4(5)
C52C C51C C56C C4C 170.7(5)
O5C C51C C56C C4C -7.2(8)
C54C C55C C56C C51C 0.6(9)
C54C C55C C56C C4C -177.8(6)
C42C C4C C56C C51C 97.6(7)
C42C C4C C56C C55C -84.0(7)
C53C C52C C5C C16C 88.6(7)
C51C C52C C5C C16C -96.9(7)
C11C C16C C5C C52C 95.3(7)
C15C C16C C5C C52C -87.0(7)
C06C C01C C02C C03C 0.3(10)
C07C C01C C02C C03C -179.3(7)
C01C C02C C03C C04C 0.1(10)
C02C C03C C04C C05C -0.2(10)
C03C C04C C05C C06C 0.0(10)
C04C C05C C06C C01C 0.4(11)
C02C C01C C06C C05C -0.5(10)
C07C C01C C06C C05C 179.1(7)
